data_2240170
loop_
_publ_author_name
'Alzoman, Nourah Z.'
'El-Emam, Ali A.'
'Ghabbour, Hazem A.'
'Chidan Kumar, C. S.'
'Fun, Hoong-Kun'

_publ_section_title
;
 Crystal structure of
 2-(adamantan-1-yl)-5-(4-bromophenyl)-1,3,4-oxadiazole
;
_journal_coeditor_code RZ5137
_journal_issue 12
_journal_name_full 'Acta Crystallographica Section E'
_journal_page_first o1231
_journal_page_last o1232
_journal_paper_doi 10.1107/S1600536814023861
_journal_volume 70
_journal_year 2014
_chemical_formula_iupac 'C18 H19 Br N2 O'
_chemical_formula_moiety 'C18 H19 Br N2 O'
_chemical_formula_sum 'C18 H19 Br N2 O'
_chemical_formula_weight 359.26
_chemical_name_systematic
;
2-(Adamantan-1-yl)-5-(4-bromophenyl)-1,3,4-oxadiazole
;
_space_group_IT_number 14
_symmetry_cell_setting monoclinic
_symmetry_space_group_name_Hall '-P 2ybc'
_symmetry_space_group_name_H-M 'P 1 21/c 1'
_atom_sites_solution_hydrogens geom
_atom_sites_solution_primary direct
_atom_sites_solution_secondary difmap
_audit_creation_method SHELXL-97
_cell_angle_alpha 90.00
_cell_angle_beta 114.924(2)
_cell_angle_gamma 90.00
_cell_formula_units_Z 4
_cell_length_a 13.2571(5)
_cell_length_b 6.4753(3)
_cell_length_c 19.6761(7)
_cell_measurement_reflns_used 9861
_cell_measurement_temperature 293(2)
_cell_measurement_theta_max 30.52
_cell_measurement_theta_min 2.28
_cell_volume 1531.76(11)
_computing_cell_refinement
;
SAINT (Bruker, 2009)
;
_computing_data_collection
;
APEX2 (Bruker, 2009)
;
_computing_data_reduction
;
SAINT (Bruker, 2009)
;
_computing_molecular_graphics
;
SHELXTL (Sheldrick, 2008)
;
_computing_publication_material
;
SHELXTL (Sheldrick, 2008) and PLATON (Spek, 2009)
;
_computing_structure_refinement
;
SHELXL97 (Sheldrick, 2008)
;
_computing_structure_solution
;
SHELXS97 (Sheldrick, 2008)
;
_diffrn_ambient_temperature 293(2)
_diffrn_measured_fraction_theta_full 0.997
_diffrn_measured_fraction_theta_max 0.997
_diffrn_measurement_device_type 'Bruker APEXII CCD'
_diffrn_measurement_method '\f and \w scans'
_diffrn_radiation_monochromator graphite
_diffrn_radiation_source 'fine-focus sealed tube'
_diffrn_radiation_type MoK\a
_diffrn_radiation_wavelength 0.71073
_diffrn_reflns_av_R_equivalents 0.0333
_diffrn_reflns_av_sigmaI/netI 0.0212
_diffrn_reflns_limit_h_max 18
_diffrn_reflns_limit_h_min -18
_diffrn_reflns_limit_k_max 9
_diffrn_reflns_limit_k_min -9
_diffrn_reflns_limit_l_max 28
_diffrn_reflns_limit_l_min -28
_diffrn_reflns_number 39946
_diffrn_reflns_theta_full 30.55
_diffrn_reflns_theta_max 30.55
_diffrn_reflns_theta_min 2.28
_diffrn_standards_number 0
_exptl_absorpt_coefficient_mu 2.687
_exptl_absorpt_correction_T_max 0.7787
_exptl_absorpt_correction_T_min 0.5200
_exptl_absorpt_correction_type multi-scan
_exptl_absorpt_process_details
;
(<i>SADABS</i>; Bruker, 2009)
;
_exptl_crystal_colour colourless
_exptl_crystal_density_diffrn 1.558
_exptl_crystal_density_method 'not measured'
_exptl_crystal_description block
_exptl_crystal_F_000 736
_exptl_crystal_size_max 0.28
_exptl_crystal_size_mid 0.22
_exptl_crystal_size_min 0.10
_refine_diff_density_max 0.404
_refine_diff_density_min -0.496
_refine_ls_extinction_method none
_refine_ls_goodness_of_fit_ref 1.058
_refine_ls_hydrogen_treatment constr
_refine_ls_matrix_type full
_refine_ls_number_parameters 199
_refine_ls_number_reflns 4678
_refine_ls_number_restraints 0
_refine_ls_restrained_S_all 1.058
_refine_ls_R_factor_all 0.0398
_refine_ls_R_factor_gt 0.0306
_refine_ls_shift/su_max 0.001
_refine_ls_shift/su_mean 0.000
_refine_ls_structure_factor_coef Fsqd
_refine_ls_weighting_details 'calc w=1/[\s^2^(Fo^2^)+(0.0261P)^2^+1.1502P] where P=(Fo^2^+2Fc^2^)/3'
_refine_ls_weighting_scheme calc
_refine_ls_wR_factor_gt 0.0649
_refine_ls_wR_factor_ref 0.0685
_reflns_number_gt 3996
_reflns_number_total 4678
_reflns_threshold_expression I>2\s(I)
_cod_data_source_file rz5137sup1.cif
_cod_data_source_block I
_cod_original_sg_symbol_H-M 'P 21/c'
_cod_database_code 2240170
_cod_database_fobs_code 2240170

loop_
_symmetry_equiv_pos_as_xyz
'x, y, z'
'-x, y+1/2, -z+1/2'
'-x, -y, -z'
'x, -y-1/2, z-1/2'

loop_
_atom_site_type_symbol
_atom_site_label
_atom_site_fract_x
_atom_site_fract_y
_atom_site_fract_z
_atom_site_U_iso_or_equiv
_atom_site_adp_type
_atom_site_calc_flag
_atom_site_refinement_flags
_atom_site_occupancy
_atom_site_symmetry_multiplicity
Br Br1 0.032308(13) -0.26186(3) 0.704343(9) 0.02674(6) Uani d . 1 1
O O1 0.23225(9) 0.17552(15) 0.46715(6) 0.0156(2) Uani d . 1 1
N N1 0.16178(12) 0.4626(2) 0.48948(8) 0.0232(3) Uani d . 1 1
N N2 0.21377(12) 0.5092(2) 0.44146(8) 0.0220(3) Uani d . 1 1
C C1 0.06684(12) 0.2219(2) 0.57759(8) 0.0182(3) Uani d . 1 1
H H1A 0.0403 0.3560 0.5652 0.022 Uiso calc R 1 1
C C2 0.03445(12) 0.1033(3) 0.62379(8) 0.0204(3) Uani d . 1 1
H H2A -0.0139 0.1568 0.6425 0.025 Uiso calc R 1 1
C C3 0.07532(12) -0.0960(2) 0.64159(8) 0.0184(3) Uani d . 1 1
C C4 0.14611(13) -0.1809(2) 0.61362(8) 0.0190(3) Uani d . 1 1
H H4A 0.1722 -0.3153 0.6260 0.023 Uiso calc R 1 1
C C5 0.17744(12) -0.0626(2) 0.56699(8) 0.0184(3) Uani d . 1 1
H H5A 0.2240 -0.1184 0.5472 0.022 Uiso calc R 1 1
C C6 0.13929(12) 0.1400(2) 0.54964(8) 0.0150(3) Uani d . 1 1
C C7 0.17477(12) 0.2668(2) 0.50242(8) 0.0155(3) Uani d . 1 1
C C8 0.25323(12) 0.3371(2) 0.43018(8) 0.0149(3) Uani d . 1 1
C C9 0.32131(11) 0.2945(2) 0.38782(7) 0.0129(2) Uani d . 1 1
C C10 0.43936(12) 0.2361(2) 0.44483(8) 0.0163(3) Uani d . 1 1
H H10A 0.4702 0.3473 0.4807 0.020 Uiso calc R 1 1
H H10B 0.4361 0.1132 0.4720 0.020 Uiso calc R 1 1
C C11 0.51455(12) 0.1961(2) 0.40472(9) 0.0192(3) Uani d . 1 1
H H11A 0.5896 0.1613 0.4417 0.023 Uiso calc R 1 1
C C12 0.51921(13) 0.3889(2) 0.36103(9) 0.0220(3) Uani d . 1 1
H H12A 0.5668 0.3634 0.3356 0.026 Uiso calc R 1 1
H H12B 0.5501 0.5036 0.3953 0.026 Uiso calc R 1 1
C C13 0.40153(13) 0.4430(2) 0.30350(9) 0.0202(3) Uani d . 1 1
H H13A 0.4046 0.5659 0.2753 0.024 Uiso calc R 1 1
C C14 0.32711(13) 0.4874(2) 0.34404(8) 0.0182(3) Uani d . 1 1
H H14A 0.2530 0.5245 0.3078 0.022 Uiso calc R 1 1
H H14B 0.3572 0.6025 0.3783 0.022 Uiso calc R 1 1
C C15 0.27356(12) 0.1114(2) 0.33328(8) 0.0181(3) Uani d . 1 1
H H15A 0.2698 -0.0105 0.3608 0.022 Uiso calc R 1 1
H H15B 0.1989 0.1439 0.2968 0.022 Uiso calc R 1 1
C C16 0.34879(13) 0.0691(2) 0.29311(9) 0.0210(3) Uani d . 1 1
H H16A 0.3185 -0.0468 0.2583 0.025 Uiso calc R 1 1
C C17 0.46678(13) 0.0156(2) 0.35028(9) 0.0217(3) Uani d . 1 1
H H17A 0.4650 -0.1076 0.3778 0.026 Uiso calc R 1 1
H H17B 0.5137 -0.0117 0.3245 0.026 Uiso calc R 1 1
C C18 0.35327(14) 0.2619(3) 0.24913(9) 0.0240(3) Uani d . 1 1
H H18A 0.3994 0.2350 0.2228 0.029 Uiso calc R 1 1
H H18B 0.2790 0.2962 0.2124 0.029 Uiso calc R 1 1

loop_
_atom_site_aniso_label
_atom_site_aniso_U_11
_atom_site_aniso_U_22
_atom_site_aniso_U_33
_atom_site_aniso_U_12
_atom_site_aniso_U_13
_atom_site_aniso_U_23
Br1 0.02327(9) 0.03737(10) 0.02322(8) -0.00111(7) 0.01336(6) 0.00809(7)
O1 0.0214(5) 0.0128(4) 0.0179(5) 0.0028(4) 0.0133(4) 0.0014(4)
N1 0.0332(7) 0.0170(6) 0.0291(7) 0.0049(5) 0.0227(6) 0.0016(5)
N2 0.0305(7) 0.0158(6) 0.0276(7) 0.0048(5) 0.0201(6) 0.0023(5)
C1 0.0185(6) 0.0197(7) 0.0187(6) 0.0043(5) 0.0101(5) 0.0008(5)
C2 0.0185(7) 0.0274(8) 0.0183(7) 0.0044(6) 0.0107(6) -0.0005(6)
C3 0.0167(6) 0.0261(7) 0.0136(6) -0.0029(6) 0.0076(5) 0.0011(5)
C4 0.0206(7) 0.0174(6) 0.0202(7) 0.0021(6) 0.0096(6) 0.0013(5)
C5 0.0196(7) 0.0186(7) 0.0205(7) 0.0028(5) 0.0118(6) -0.0005(5)
C6 0.0157(6) 0.0166(6) 0.0135(6) 0.0013(5) 0.0068(5) -0.0013(5)
C7 0.0164(6) 0.0160(6) 0.0163(6) 0.0025(5) 0.0089(5) -0.0018(5)
C8 0.0168(6) 0.0129(6) 0.0150(6) 0.0003(5) 0.0067(5) 0.0010(5)
C9 0.0147(6) 0.0108(6) 0.0139(6) 0.0006(5) 0.0068(5) 0.0005(4)
C10 0.0164(6) 0.0165(6) 0.0152(6) 0.0014(5) 0.0060(5) 0.0021(5)
C11 0.0147(6) 0.0208(7) 0.0223(7) 0.0026(5) 0.0081(6) 0.0046(6)
C12 0.0221(7) 0.0193(7) 0.0296(8) -0.0039(6) 0.0158(6) 0.0005(6)
C13 0.0269(8) 0.0165(6) 0.0226(7) 0.0027(6) 0.0156(6) 0.0064(5)
C14 0.0224(7) 0.0137(6) 0.0212(7) 0.0042(5) 0.0117(6) 0.0050(5)
C15 0.0176(7) 0.0185(7) 0.0193(7) -0.0047(5) 0.0089(6) -0.0057(5)
C16 0.0270(8) 0.0188(7) 0.0224(7) -0.0040(6) 0.0153(6) -0.0074(6)
C17 0.0279(8) 0.0150(6) 0.0314(8) 0.0052(6) 0.0214(7) 0.0029(6)
C18 0.0278(8) 0.0306(8) 0.0173(7) 0.0027(7) 0.0130(6) 0.0013(6)

loop_
_atom_type_symbol
_atom_type_description
_atom_type_scat_dispersion_real
_atom_type_scat_dispersion_imag
_atom_type_scat_source
C C 0.0033 0.0016 'International Tables Vol C Tables 4.2.6.8 and 6.1.1.4'
H H 0.0000 0.0000 'International Tables Vol C Tables 4.2.6.8 and 6.1.1.4'
N N 0.0061 0.0033 'International Tables Vol C Tables 4.2.6.8 and 6.1.1.4'
O O 0.0106 0.0060 'International Tables Vol C Tables 4.2.6.8 and 6.1.1.4'
Br Br -0.2901 2.4595 'International Tables Vol C Tables 4.2.6.8 and 6.1.1.4'

loop_
_geom_angle_atom_site_label_1
_geom_angle_atom_site_label_2
_geom_angle_atom_site_label_3
_geom_angle
C7 O1 C8 102.80(11)
C7 N1 N2 106.19(12)
C8 N2 N1 106.11(12)
C2 C1 C6 120.09(14)
C2 C1 H1A 120.0
C6 C1 H1A 120.0
C3 C2 C1 118.96(13)
C3 C2 H2A 120.5
C1 C2 H2A 120.5
C4 C3 C2 121.79(14)
C4 C3 Br1 118.26(12)
C2 C3 Br1 119.93(11)
C3 C4 C5 119.04(14)
C3 C4 H4A 120.5
C5 C4 H4A 120.5
C4 C5 C6 120.16(13)
C4 C5 H5A 119.9
C6 C5 H5A 119.9
C5 C6 C1 119.93(13)
C5 C6 C7 120.28(13)
C1 C6 C7 119.80(13)
N1 C7 O1 112.48(13)
N1 C7 C6 128.83(13)
O1 C7 C6 118.67(12)
N2 C8 O1 112.42(12)
N2 C8 C9 129.92(13)
O1 C8 C9 117.56(12)
C8 C9 C14 110.37(11)
C8 C9 C10 107.90(11)
C14 C9 C10 109.40(11)
C8 C9 C15 111.30(11)
C14 C9 C15 109.70(12)
C10 C9 C15 108.11(11)
C11 C10 C9 110.40(11)
C11 C10 H10A 109.6
C9 C10 H10A 109.6
C11 C10 H10B 109.6
C9 C10 H10B 109.6
H10A C10 H10B 108.1
C17 C11 C10 108.83(12)
C17 C11 C12 109.40(13)
C10 C11 C12 109.87(12)
C17 C11 H11A 109.6
C10 C11 H11A 109.6
C12 C11 H11A 109.6
C11 C12 C13 109.36(12)
C11 C12 H12A 109.8
C13 C12 H12A 109.8
C11 C12 H12B 109.8
C13 C12 H12B 109.8
H12A C12 H12B 108.3
C12 C13 C18 109.63(13)
C12 C13 C14 109.63(12)
C18 C13 C14 109.58(13)
C12 C13 H13A 109.3
C18 C13 H13A 109.3
C14 C13 H13A 109.3
C13 C14 C9 109.50(11)
C13 C14 H14A 109.8
C9 C14 H14A 109.8
C13 C14 H14B 109.8
C9 C14 H14B 109.8
H14A C14 H14B 108.2
C16 C15 C9 109.24(12)
C16 C15 H15A 109.8
C9 C15 H15A 109.8
C16 C15 H15B 109.8
C9 C15 H15B 109.8
H15A C15 H15B 108.3
C17 C16 C18 109.12(13)
C17 C16 C15 110.23(12)
C18 C16 C15 109.44(13)
C17 C16 H16A 109.3
C18 C16 H16A 109.3
C15 C16 H16A 109.3
C11 C17 C16 109.56(12)
C11 C17 H17A 109.8
C16 C17 H17A 109.8
C11 C17 H17B 109.8
C16 C17 H17B 109.8
H17A C17 H17B 108.2
C13 C18 C16 109.45(12)
C13 C18 H18A 109.8
C16 C18 H18A 109.8
C13 C18 H18B 109.8
C16 C18 H18B 109.8
H18A C18 H18B 108.2

loop_
_geom_bond_atom_site_label_1
_geom_bond_atom_site_label_2
_geom_bond_distance
Br1 C3 1.8965(14)
O1 C7 1.3629(16)
O1 C8 1.3682(17)
N1 C7 1.2902(19)
N1 N2 1.4169(18)
N2 C8 1.2891(18)
C1 C2 1.389(2)
C1 C6 1.3968(19)
C1 H1A 0.9300
C2 C3 1.386(2)
C2 H2A 0.9300
C3 C4 1.386(2)
C4 C5 1.386(2)
C4 H4A 0.9300
C5 C6 1.396(2)
C5 H5A 0.9300
C6 C7 1.4584(19)
C8 C9 1.4899(19)
C9 C14 1.5376(19)
C9 C10 1.5397(19)
C9 C15 1.5447(19)
C10 C11 1.532(2)
C10 H10A 0.9700
C10 H10B 0.9700
C11 C17 1.530(2)
C11 C12 1.532(2)
C11 H11A 0.9800
C12 C13 1.533(2)
C12 H12A 0.9700
C12 H12B 0.9700
C13 C18 1.534(2)
C13 C14 1.535(2)
C13 H13A 0.9800
C14 H14A 0.9700
C14 H14B 0.9700
C15 C16 1.536(2)
C15 H15A 0.9700
C15 H15B 0.9700
C16 C17 1.533(2)
C16 C18 1.534(2)
C16 H16A 0.9800
C17 H17A 0.9700
C17 H17B 0.9700
C18 H18A 0.9700
C18 H18B 0.9700

loop_
_geom_hbond_atom_site_label_D
_geom_hbond_atom_site_label_H
_geom_hbond_atom_site_label_A
_geom_hbond_site_symmetry_A
_geom_hbond_distance_DH
_geom_hbond_distance_HA
_geom_hbond_distance_DA
_geom_hbond_angle_DHA
_geom_hbond_publ_flag
C18 H18B <i>Cg</i>1 4_554 0.9700 2.74 3.6709(19) 162.00 yes

loop_
_geom_torsion_atom_site_label_1
_geom_torsion_atom_site_label_2
_geom_torsion_atom_site_label_3
_geom_torsion_atom_site_label_4
_geom_torsion
C7 N1 N2 C8 -0.10(18)
C6 C1 C2 C3 0.1(2)
C1 C2 C3 C4 -1.0(2)
C1 C2 C3 Br1 -179.84(11)
C2 C3 C4 C5 0.4(2)
Br1 C3 C4 C5 179.30(11)
C3 C4 C5 C6 1.0(2)
C4 C5 C6 C1 -1.8(2)
C4 C5 C6 C7 178.16(14)
C2 C1 C6 C5 1.3(2)
C2 C1 C6 C7 -178.74(14)
N2 N1 C7 O1 0.28(18)
N2 N1 C7 C6 178.56(14)
C8 O1 C7 N1 -0.34(16)
C8 O1 C7 C6 -178.81(12)
C5 C6 C7 N1 -168.91(16)
C1 C6 C7 N1 11.1(2)
C5 C6 C7 O1 9.3(2)
C1 C6 C7 O1 -170.73(13)
N1 N2 C8 O1 -0.12(17)
N1 N2 C8 C9 -176.25(14)
C7 O1 C8 N2 0.27(16)
C7 O1 C8 C9 176.93(12)
N2 C8 C9 C14 -9.4(2)
O1 C8 C9 C14 174.68(12)
N2 C8 C9 C10 110.13(17)
O1 C8 C9 C10 -65.84(15)
N2 C8 C9 C15 -131.41(16)
O1 C8 C9 C15 52.62(16)
C8 C9 C10 C11 -178.46(11)
C14 C9 C10 C11 -58.36(15)
C15 C9 C10 C11 61.06(15)
C9 C10 C11 C17 -61.10(15)
C9 C10 C11 C12 58.67(16)
C17 C11 C12 C13 60.01(16)
C10 C11 C12 C13 -59.40(16)
C11 C12 C13 C18 -59.80(16)
C11 C12 C13 C14 60.53(16)
C12 C13 C14 C9 -60.59(16)
C18 C13 C14 C9 59.77(16)
C8 C9 C14 C13 177.65(12)
C10 C9 C14 C13 59.08(15)
C15 C9 C14 C13 -59.35(15)
C8 C9 C15 C16 -178.05(12)
C14 C9 C15 C16 59.51(15)
C10 C9 C15 C16 -59.72(15)
C9 C15 C16 C17 59.96(16)
C9 C15 C16 C18 -60.05(16)
C10 C11 C17 C16 59.51(15)
C12 C11 C17 C16 -60.55(15)
C18 C16 C17 C11 60.45(15)
C15 C16 C17 C11 -59.76(16)
C12 C13 C18 C16 59.93(16)
C14 C13 C18 C16 -60.43(16)
C17 C16 C18 C13 -60.03(16)
C15 C16 C18 C13 60.66(16)
